data_7234321
loop_
_publ_author_name
'Kseniya Yu. Maryunina'
'Xiao Zhang'
'Sadafumi Nishihara'
'Katsuya Inoue'
'Vitaly A. Morozov'
'Galina V. Romanenko'
'Victor I. Ovcharenko'

_publ_section_title
;
 A heterospin pressure sensor
;
_journal_name_full 'Journal of Materials Chemistry C'
_journal_page_first 7788
_journal_page_last 7791
_journal_paper_doi 10.1039/C5TC01005E
_journal_volume 3
_journal_year 2015
_chemical_formula_sum 'C21 H19 Cu F12 N4 O6'
_chemical_formula_weight 714.94
_space_group_crystal_system monoclinic
_space_group_IT_number 14
_space_group_name_Hall '-P 2yn'
_space_group_name_H-M_alt 'P 1 21/n 1'
_atom_sites_solution_hydrogens geom
_cell_angle_alpha 90
_cell_angle_beta 108.76(2)
_cell_angle_gamma 90
_cell_formula_units_Z 4
_cell_length_a 12.276(10)
_cell_length_b 16.180(13)
_cell_length_c 15.724(13)
_cell_measurement_temperature 306(2)
_cell_volume 2957(4)
_computing_structure_refinement 'SHELXL-2013 (Sheldrick, 2013)'
_diffrn_ambient_temperature 306(2)
_diffrn_measured_fraction_theta_full 0.998
_diffrn_measured_fraction_theta_max 0.975
_diffrn_radiation_type MoK\a
_diffrn_radiation_wavelength 0.71073
_diffrn_reflns_av_R_equivalents 0.1675
_diffrn_reflns_av_unetI/netI 0.1920
_diffrn_reflns_Laue_measured_fraction_full 0.998
_diffrn_reflns_Laue_measured_fraction_max 0.975
_diffrn_reflns_limit_h_max 15
_diffrn_reflns_limit_h_min -16
_diffrn_reflns_limit_k_max 20
_diffrn_reflns_limit_k_min -21
_diffrn_reflns_limit_l_max 20
_diffrn_reflns_limit_l_min -20
_diffrn_reflns_number 37855
_diffrn_reflns_point_group_measured_fraction_full 0.998
_diffrn_reflns_point_group_measured_fraction_max 0.975
_diffrn_reflns_theta_full 25.242
_diffrn_reflns_theta_max 28.520
_diffrn_reflns_theta_min 2.866
_exptl_absorpt_coefficient_mu 0.856
_exptl_crystal_colour dark
_exptl_crystal_density_diffrn 1.606
_exptl_crystal_description prism
_exptl_crystal_F_000 1432
_exptl_crystal_size_max 0.300
_exptl_crystal_size_mid 0.080
_exptl_crystal_size_min 0.080
_refine_diff_density_max 0.319
_refine_diff_density_min -0.210
_refine_diff_density_rms 0.053
_refine_ls_extinction_coef .
_refine_ls_extinction_method none
_refine_ls_goodness_of_fit_ref 0.961
_refine_ls_hydrogen_treatment constr
_refine_ls_matrix_type full
_refine_ls_number_parameters 506
_refine_ls_number_reflns 7329
_refine_ls_number_restraints 0
_refine_ls_restrained_S_all 0.961
_refine_ls_R_factor_all 0.2613
_refine_ls_R_factor_gt 0.0788
_refine_ls_shift/su_max 0.001
_refine_ls_shift/su_mean 0.000
_refine_ls_structure_factor_coef Fsqd
_refine_ls_weighting_details 'w=1/[\s^2^(Fo^2^)+(0.0535P)^2^] where P=(Fo^2^+2Fc^2^)/3'
_refine_ls_weighting_scheme calc
_refine_ls_wR_factor_gt 0.1069
_refine_ls_wR_factor_ref 0.1491
_reflns_Friedel_coverage 0.000
_reflns_Friedel_fraction_full .
_reflns_Friedel_fraction_max .
_reflns_number_gt 2553
_reflns_number_total 7329
_reflns_threshold_expression 'I > 2\s(I)'
_cod_data_source_file J-Mater-Chem-C-2015-3-7788.cif
_cod_data_source_block 111_XIVa-RTafter350
_cod_original_sg_symbol_H-M 'P 21/n'
_cod_database_code 7234321
_shelx_space_group_comment
;
The symmetry employed for this shelxl refinement is uniquely defined
by the following loop, which should always be used as a source of
symmetry information in preference to the above space-group names.
They are only intended as comments.
;
_shelx_estimated_absorpt_t_min 0.783
_shelx_estimated_absorpt_t_max 0.935
_shelxl_version_number 2013-3

loop_
_space_group_symop_operation_xyz
'x, y, z'
'-x+1/2, y+1/2, -z+1/2'
'-x, -y, -z'
'x-1/2, -y-1/2, z-1/2'

loop_
_atom_site_label
_atom_site_type_symbol
_atom_site_fract_x
_atom_site_fract_y
_atom_site_fract_z
_atom_site_U_iso_or_equiv
_atom_site_adp_type
_atom_site_occupancy
_atom_site_site_symmetry_order
_atom_site_calc_flag
_atom_site_refinement_flags_posn
_atom_site_refinement_flags_adp
_atom_site_refinement_flags_occupancy
_atom_site_disorder_assembly
_atom_site_disorder_group
Cu Cu 0.32020(4) 0.92664(3) 0.20566(4) 0.0570(2) Uani 1 1 d . . . . .
O1 O 0.1851(3) 0.86569(17) 0.2117(2) 0.0608(8) Uani 1 1 d . . . . .
C1 C -0.0006(7) 0.8126(5) 0.1729(6) 0.0873(18) Uani 1 1 d . . . . .
F1 F 0.034(2) 0.7264(15) 0.1792(13) 0.106(6) Uani 0.5 1 d . . P A 1
F2 F -0.015(2) 0.8287(16) 0.2405(17) 0.184(14) Uani 0.5 1 d . . P A 1
F3 F -0.1038(18) 0.8035(13) 0.0935(13) 0.086(4) Uani 0.5 1 d . . P A 1
F1A F 0.027(2) 0.7494(16) 0.2205(15) 0.147(10) Uani 0.5 1 d . . P A 2
F2A F -0.0265(14) 0.8687(12) 0.2351(15) 0.109(6) Uani 0.5 1 d . . P A 2
F3A F -0.087(2) 0.8063(17) 0.1252(14) 0.133(9) Uani 0.5 1 d . . P A 2
C2 C 0.0955(4) 0.8550(3) 0.1463(4) 0.0564(12) Uani 1 1 d . . . . .
C3 C 0.0761(4) 0.8770(3) 0.0583(4) 0.0661(13) Uani 1 1 d . . . . .
H3A H 0.0047 0.8652 0.0165 0.079 Uiso 1 1 calc R U . . .
C4 C 0.1571(4) 0.9158(3) 0.0290(3) 0.0526(12) Uani 1 1 d . . . . .
C5 C 0.1278(6) 0.9328(6) -0.0711(4) 0.0761(17) Uani 1 1 d . . . . .
F4 F 0.161(2) 0.8669(16) -0.1100(14) 0.175(12) Uani 0.5 1 d . . P B 1
F5 F 0.165(2) 0.9907(15) -0.0857(16) 0.169(12) Uani 0.5 1 d . . P B 1
F6 F 0.0189(16) 0.9468(13) -0.1164(12) 0.105(7) Uani 0.5 1 d . . P B 1
F4A F 0.1825(14) 0.8923(14) -0.1106(13) 0.096(5) Uani 0.5 1 d . . P B 2
F5A F 0.1698(14) 1.0162(13) -0.0851(14) 0.088(4) Uani 0.5 1 d . . P B 2
F6A F 0.0194(17) 0.9266(15) -0.1112(12) 0.157(11) Uani 0.5 1 d . . P B 2
O2 O 0.2554(3) 0.93763(18) 0.07426(19) 0.0615(8) Uani 1 1 d . . . . .
O3 O 0.3861(3) 0.89608(17) 0.33163(19) 0.0599(8) Uani 1 1 d . . . . .
C6 C 0.5186(10) 0.8650(7) 0.4702(5) 0.103(2) Uani 1 1 d . . . . .
F7 F 0.6206(15) 0.8247(17) 0.4911(13) 0.119(4) Uani 0.5 1 d . . P C 1
F8 F 0.539(4) 0.9177(14) 0.5349(13) 0.162(14) Uani 0.5 1 d . . P C 1
F9 F 0.4469(18) 0.807(2) 0.4730(13) 0.150(12) Uani 0.5 1 d . . P C 1
F7A F 0.529(6) 0.7923(12) 0.4622(12) 0.226(11) Uani 0.5 1 d . . P C 2
F8A F 0.605(3) 0.898(3) 0.5250(17) 0.220(15) Uani 0.5 1 d . . P C 2
F9A F 0.434(2) 0.885(2) 0.5060(13) 0.155(6) Uani 0.5 1 d . . P C 2
C7 C 0.4879(5) 0.9066(3) 0.3764(3) 0.0641(14) Uani 1 1 d . . . . .
C8 C 0.5710(4) 0.9480(3) 0.3525(4) 0.0787(15) Uani 1 1 d . . . . .
H8A H 0.6444 0.9519 0.3940 0.094 Uiso 1 1 calc R U . . .
C9 C 0.5499(4) 0.9844(3) 0.2685(4) 0.0653(13) Uani 1 1 d . . . . .
C10 C 0.6460(8) 1.0327(8) 0.2495(8) 0.107(2) Uani 1 1 d . . . . .
F10 F 0.707(3) 0.9774(14) 0.221(3) 0.191(8) Uani 0.5 1 d . . P D 1
F11 F 0.724(3) 1.056(3) 0.3276(16) 0.234(15) Uani 0.5 1 d . . P D 1
F12 F 0.6178(17) 1.0894(18) 0.2014(19) 0.138(8) Uani 0.5 1 d . . P D 1
F10A F 0.6420(16) 1.019(2) 0.1589(10) 0.149(5) Uani 0.5 1 d . . P D 2
F11A F 0.7441(12) 1.0115(15) 0.2913(19) 0.132(7) Uani 0.5 1 d . . P D 2
F12A F 0.635(3) 1.1136(11) 0.254(3) 0.203(18) Uani 0.5 1 d . . P D 2
O4 O 0.4588(3) 0.98411(17) 0.2045(2) 0.0616(8) Uani 1 1 d . . . . .
O1R O 0.0680(3) 1.30271(18) 0.3093(2) 0.0723(9) Uani 1 1 d . . . . .
N1R N 0.0662(3) 1.2474(3) 0.3684(2) 0.0584(10) Uani 1 1 d . . . . .
C1R C -0.0060(4) 1.2567(3) 0.4288(4) 0.0732(15) Uani 1 1 d . . . . .
C2R C -0.1295(5) 1.2457(4) 0.3661(5) 0.130(2) Uani 1 1 d . . . . .
H2RA H -0.1519 1.2935 0.3282 0.196 Uiso 1 1 calc R U . . .
H2RB H -0.1801 1.2394 0.4012 0.196 Uiso 1 1 calc R U . . .
H2RC H -0.1340 1.1975 0.3296 0.196 Uiso 1 1 calc R U . . .
C3R C 0.0102(5) 1.3415(3) 0.4714(4) 0.1014(19) Uani 1 1 d . . . . .
H3RA H -0.0210 1.3825 0.4259 0.152 Uiso 1 1 calc R U . . .
H3RB H 0.0908 1.3517 0.5000 0.152 Uiso 1 1 calc R U . . .
H3RC H -0.0288 1.3440 0.5153 0.152 Uiso 1 1 calc R U . . .
C4R C 0.0390(5) 1.1835(3) 0.4951(4) 0.0827(16) Uani 1 1 d . . . . .
C5R C -0.0515(6) 1.1351(3) 0.5204(4) 0.143(3) Uani 1 1 d . . . . .
H5RA H -0.1124 1.1199 0.4670 0.214 Uiso 1 1 calc R U . . .
H5RB H -0.0820 1.1686 0.5578 0.214 Uiso 1 1 calc R U . . .
H5RC H -0.0175 1.0861 0.5525 0.214 Uiso 1 1 calc R U . . .
C6R C 0.1388(6) 1.2082(4) 0.5789(4) 0.118(2) Uani 1 1 d . . . . .
H6RA H 0.1960 1.2374 0.5610 0.177 Uiso 1 1 calc R U . . .
H6RB H 0.1724 1.1594 0.6117 0.177 Uiso 1 1 calc R U . . .
H6RC H 0.1105 1.2432 0.6164 0.177 Uiso 1 1 calc R U . . .
N2R N 0.0907(4) 1.1310(3) 0.4395(3) 0.0787(12) Uani 1 1 d . . . . .
O2R O 0.1270(4) 1.0577(2) 0.4642(3) 0.1147(14) Uani 1 1 d . . . . .
C8R C 0.1097(4) 1.1716(3) 0.3706(3) 0.0544(12) Uani 1 1 d . . . . .
C9R C 0.2005(4) 1.0584(3) 0.3035(3) 0.0574(12) Uani 1 1 d . . . . .
H9RA H 0.1952 1.0156 0.3415 0.069 Uiso 1 1 calc R U . . .
C7R C 0.1628(4) 1.1391(3) 0.3100(3) 0.0481(11) Uani 1 1 d . . . . .
N3R N 0.2446(3) 1.0496(2) 0.2375(3) 0.0544(10) Uani 1 1 d . . . . .
N4R N 0.2357(3) 1.1261(2) 0.1998(2) 0.0523(9) Uani 1 1 d . . . . .
C10R C 0.2784(4) 1.1408(3) 0.1243(3) 0.0731(14) Uani 1 1 d . . . . .
H10A H 0.3051 1.0898 0.1070 0.110 Uiso 1 1 calc R U . . .
H10B H 0.3407 1.1797 0.1419 0.110 Uiso 1 1 calc R U . . .
H10C H 0.2174 1.1627 0.0745 0.110 Uiso 1 1 calc R U . . .
C11R C 0.1879(4) 1.1796(3) 0.2416(3) 0.0558(12) Uani 1 1 d . . . . .
H11A H 0.1737 1.2352 0.2269 0.067 Uiso 1 1 calc R U . . .

loop_
_atom_site_aniso_label
_atom_site_aniso_U_11
_atom_site_aniso_U_22
_atom_site_aniso_U_33
_atom_site_aniso_U_23
_atom_site_aniso_U_13
_atom_site_aniso_U_12
Cu 0.0516(4) 0.0598(4) 0.0554(4) -0.0003(3) 0.0117(3) -0.0086(3)
O1 0.0519(19) 0.063(2) 0.064(2) -0.0004(17) 0.0140(18) -0.0095(16)
C1 0.072(5) 0.095(6) 0.095(6) 0.005(6) 0.026(5) -0.020(4)
F1 0.092(9) 0.094(10) 0.127(10) 0.019(6) 0.028(7) -0.038(8)
F2 0.22(2) 0.24(3) 0.164(17) -0.12(2) 0.165(17) -0.142(19)
F3 0.051(8) 0.137(8) 0.058(9) -0.004(6) -0.002(7) -0.025(6)
F1A 0.093(7) 0.123(18) 0.23(3) 0.09(2) 0.064(16) 0.009(11)
F2A 0.090(7) 0.136(13) 0.120(10) -0.009(9) 0.057(6) -0.017(7)
F3A 0.053(7) 0.231(15) 0.092(17) 0.014(11) -0.009(9) -0.074(8)
C2 0.049(3) 0.049(3) 0.076(4) -0.007(3) 0.027(3) -0.004(3)
C3 0.052(3) 0.074(3) 0.068(4) -0.010(3) 0.013(3) -0.005(3)
C4 0.046(3) 0.056(3) 0.054(3) -0.008(3) 0.013(3) 0.008(3)
C5 0.062(4) 0.096(6) 0.069(5) 0.006(5) 0.019(4) 0.004(5)
F4 0.33(3) 0.125(14) 0.058(8) -0.025(8) 0.050(11) 0.084(13)
F5 0.26(2) 0.13(2) 0.078(9) 0.040(11) 0.004(10) -0.063(13)
F6 0.083(12) 0.131(9) 0.096(11) 0.007(6) 0.023(8) 0.042(8)
F4A 0.115(7) 0.111(13) 0.081(8) 0.008(7) 0.058(6) 0.045(7)
F5A 0.105(7) 0.069(8) 0.082(7) 0.034(5) 0.022(6) 0.001(6)
F6A 0.092(13) 0.27(2) 0.060(8) 0.033(9) -0.047(7) -0.058(11)
O2 0.0478(19) 0.079(2) 0.0539(19) -0.0031(17) 0.0117(16) -0.0063(17)
O3 0.060(2) 0.060(2) 0.055(2) 0.0008(16) 0.0117(18) 0.0015(17)
C6 0.112(8) 0.109(8) 0.068(6) 0.011(6) 0.001(6) -0.011(7)
F7 0.098(9) 0.131(12) 0.096(9) 0.027(7) -0.012(6) 0.021(8)
F8 0.26(4) 0.144(12) 0.074(9) 0.001(8) 0.045(18) 0.08(2)
F9 0.096(8) 0.20(3) 0.121(11) 0.101(17) -0.016(7) -0.048(12)
F7A 0.35(4) 0.090(11) 0.166(12) 0.058(9) -0.01(3) 0.04(2)
F8A 0.17(2) 0.33(5) 0.083(14) 0.04(2) -0.059(13) -0.06(2)
F9A 0.197(19) 0.20(2) 0.073(7) 0.037(8) 0.050(10) -0.002(13)
C7 0.070(4) 0.057(3) 0.055(4) 0.002(3) 0.006(3) 0.008(3)
C8 0.058(3) 0.084(4) 0.077(4) 0.003(3) -0.002(3) -0.015(3)
C9 0.052(3) 0.053(3) 0.089(4) -0.001(3) 0.019(3) -0.009(3)
C10 0.054(5) 0.124(8) 0.127(8) 0.018(8) 0.007(6) -0.013(5)
F10 0.157(17) 0.196(18) 0.28(3) 0.019(19) 0.15(2) -0.019(15)
F11 0.19(2) 0.30(3) 0.154(14) 0.027(17) -0.021(13) -0.20(3)
F12 0.107(8) 0.121(18) 0.171(15) 0.077(16) 0.023(11) -0.036(14)
F10A 0.115(9) 0.203(18) 0.143(12) 0.009(12) 0.061(9) -0.076(11)
F11A 0.055(7) 0.161(17) 0.17(2) 0.033(11) 0.018(10) -0.010(9)
F12A 0.151(19) 0.060(7) 0.42(5) -0.023(15) 0.12(3) -0.047(8)
O4 0.0475(19) 0.060(2) 0.070(2) 0.0073(17) 0.0101(17) -0.0051(16)
O1R 0.090(2) 0.050(2) 0.083(2) 0.0094(19) 0.036(2) 0.0028(17)
N1R 0.063(3) 0.050(3) 0.067(3) -0.002(2) 0.027(2) -0.006(2)
C1R 0.070(4) 0.067(4) 0.101(4) -0.011(3) 0.053(3) -0.012(3)
C2R 0.074(4) 0.153(6) 0.173(7) -0.020(5) 0.051(5) -0.009(4)
C3R 0.140(5) 0.070(4) 0.125(5) -0.017(3) 0.086(4) 0.001(4)
C4R 0.114(5) 0.062(3) 0.098(4) -0.013(3) 0.069(4) -0.013(3)
C5R 0.208(8) 0.090(5) 0.197(7) -0.009(4) 0.157(7) -0.044(5)
C6R 0.162(6) 0.111(5) 0.086(4) -0.007(4) 0.046(5) 0.008(5)
N2R 0.113(4) 0.044(3) 0.097(3) 0.004(3) 0.058(3) -0.008(2)
O2R 0.192(4) 0.061(3) 0.125(3) 0.025(2) 0.099(3) 0.010(3)
C8R 0.062(3) 0.044(3) 0.063(3) -0.001(3) 0.028(3) -0.010(3)
C9R 0.068(3) 0.053(3) 0.055(3) 0.006(3) 0.023(3) 0.006(3)
C7R 0.054(3) 0.044(3) 0.050(3) 0.003(2) 0.022(2) -0.003(2)
N3R 0.058(2) 0.046(2) 0.060(3) 0.003(2) 0.020(2) 0.0027(19)
N4R 0.057(2) 0.047(2) 0.055(2) 0.006(2) 0.021(2) -0.005(2)
C10R 0.090(4) 0.063(3) 0.076(4) 0.009(3) 0.039(3) 0.000(3)
C11R 0.056(3) 0.041(3) 0.068(3) -0.005(3) 0.016(3) 0.002(2)

loop_
_atom_type_symbol
_atom_type_description
_atom_type_scat_dispersion_real
_atom_type_scat_dispersion_imag
_atom_type_scat_source
C C 0.0033 0.0016 'International Tables Vol C Tables 4.2.6.8 and 6.1.1.4'
H H 0.0000 0.0000 'International Tables Vol C Tables 4.2.6.8 and 6.1.1.4'
N N 0.0061 0.0033 'International Tables Vol C Tables 4.2.6.8 and 6.1.1.4'
O O 0.0106 0.0060 'International Tables Vol C Tables 4.2.6.8 and 6.1.1.4'
F F 0.0171 0.0103 'International Tables Vol C Tables 4.2.6.8 and 6.1.1.4'
Cu Cu 0.3201 1.2651 'International Tables Vol C Tables 4.2.6.8 and 6.1.1.4'

loop_
_geom_angle_atom_site_label_1
_geom_angle_atom_site_label_2
_geom_angle_atom_site_label_3
_geom_angle
_geom_angle_site_symmetry_1
_geom_angle_site_symmetry_3
O4 Cu O3 93.00(13) . .
O4 Cu O1 177.26(13) . .
O3 Cu O1 84.47(13) . .
O4 Cu O2 90.38(13) . .
O3 Cu O2 170.37(12) . .
O1 Cu O2 91.95(13) . .
O4 Cu N3R 90.24(13) . .
O3 Cu N3R 93.57(13) . .
O1 Cu N3R 90.99(13) . .
O2 Cu N3R 95.43(13) . .
O4 Cu O1R 82.72(12) . 2_545
O3 Cu O1R 80.21(12) . 2_545
O1 Cu O1R 95.77(12) . 2_545
O2 Cu O1R 91.29(12) . 2_545
N3R Cu O1R 170.31(11) . 2_545
C2 O1 Cu 124.3(3) . .
F3A C1 F1A 110.7(19) . .
F3A C1 F2A 98.3(17) . .
F1A C1 F2A 100.7(14) . .
F2 C1 F1 106.3(18) . .
F2 C1 F3 117.0(16) . .
F1 C1 F3 96.7(13) . .
F3A C1 C2 121.4(14) . .
F2 C1 C2 120.5(12) . .
F1A C1 C2 116.4(12) . .
F2A C1 C2 105.0(10) . .
F1 C1 C2 102.3(10) . .
F3 C1 C2 109.9(12) . .
O1 C2 C3 127.8(4) . .
O1 C2 C1 112.8(5) . .
C3 C2 C1 119.4(5) . .
O1 C2 Cu 34.5(2) . .
C3 C2 Cu 93.5(3) . .
C1 C2 Cu 146.9(5) . .
C2 C3 C4 123.1(4) . .
C2 C3 Cu 61.6(3) . .
C4 C3 Cu 61.6(3) . .
O2 C4 C3 127.9(4) . .
O2 C4 C5 113.9(5) . .
C3 C4 C5 118.2(5) . .
O2 C4 Cu 34.5(2) . .
C3 C4 Cu 93.4(3) . .
C5 C4 Cu 148.4(4) . .
F4A C5 F6A 111.0(16) . .
F5 C5 F6 99.2(17) . .
F5 C5 F4 111.7(18) . .
F6 C5 F4 107.0(15) . .
F4A C5 F5A 97.8(13) . .
F6A C5 F5A 110.7(15) . .
F5 C5 C4 113.1(15) . .
F4A C5 C4 115.9(10) . .
F6A C5 C4 110.9(12) . .
F6 C5 C4 116.9(10) . .
F4 C5 C4 108.6(12) . .
F5A C5 C4 109.8(10) . .
C4 O2 Cu 124.5(3) . .
C7 O3 Cu 123.9(3) . .
F7A C6 F8A 113(2) . .
F8 C6 F9 114.6(17) . .
F8 C6 F7 101.1(14) . .
F9 C6 F7 103.3(15) . .
F7A C6 F9A 113(2) . .
F8A C6 F9A 102(2) . .
F7A C6 C7 109.2(12) . .
F8A C6 C7 111.1(12) . .
F8 C6 C7 112.8(12) . .
F9 C6 C7 112.7(9) . .
F7 C6 C7 111.2(10) . .
F9A C6 C7 107.6(9) . .
O3 C7 C8 128.2(5) . .
O3 C7 C6 111.9(6) . .
C8 C7 C6 119.9(6) . .
O3 C7 Cu 34.8(2) . .
C8 C7 Cu 93.6(3) . .
C6 C7 Cu 146.2(5) . .
C7 C8 C9 122.7(5) . .
C7 C8 Cu 61.3(3) . .
C9 C8 Cu 61.4(3) . .
O4 C9 C8 127.7(5) . .
O4 C9 C10 113.3(6) . .
C8 C9 C10 119.0(6) . .
O4 C9 Cu 34.8(2) . .
C8 C9 Cu 93.0(3) . .
C10 C9 Cu 148.1(6) . .
F11A C10 F12A 110.6(17) . .
F12 C10 F10 113.2(18) . .
F12 C10 F11 110.0(18) . .
F10 C10 F11 100.7(19) . .
F11A C10 F10A 101.9(17) . .
F12A C10 F10A 103(2) . .
F12 C10 C9 116.3(12) . .
F11A C10 C9 116.2(12) . .
F12A C10 C9 113.6(15) . .
F10 C10 C9 105.8(12) . .
F11 C10 C9 109.6(13) . .
F10A C10 C9 109.8(8) . .
C9 O4 Cu 123.9(3) . .
N1R O1R Cu 139.8(3) . 2
O1R N1R C8R 123.6(4) . .
O1R N1R C1R 122.4(4) . .
C8R N1R C1R 112.9(4) . .
N1R C1R C3R 110.6(4) . .
N1R C1R C2R 104.2(4) . .
C3R C1R C2R 110.6(5) . .
N1R C1R C4R 101.2(4) . .
C3R C1R C4R 115.2(4) . .
C2R C1R C4R 114.1(5) . .
N2R C4R C5R 110.1(4) . .
N2R C4R C6R 106.1(5) . .
C5R C4R C6R 111.1(5) . .
N2R C4R C1R 99.6(4) . .
C5R C4R C1R 116.0(5) . .
C6R C4R C1R 113.0(4) . .
O2R N2R C8R 124.1(4) . .
O2R N2R C4R 121.3(4) . .
C8R N2R C4R 114.0(4) . .
N1R C8R N2R 107.3(4) . .
N1R C8R C7R 126.2(4) . .
N2R C8R C7R 126.5(4) . .
N3R C9R C7R 112.7(4) . .
N3R C9R Cu 36.4(2) . .
C7R C9R Cu 149.1(3) . .
C11R C7R C9R 103.0(4) . .
C11R C7R C8R 128.0(4) . .
C9R C7R C8R 129.0(4) . .
C9R N3R N4R 104.4(3) . .
C9R N3R Cu 123.7(3) . .
N4R N3R Cu 131.9(3) . .
C11R N4R N3R 111.3(3) . .
C11R N4R C10R 128.6(4) . .
N3R N4R C10R 120.2(4) . .
N4R C11R C7R 108.7(4) . .

loop_
_geom_bond_atom_site_label_1
_geom_bond_atom_site_label_2
_geom_bond_distance
_geom_bond_site_symmetry_2
Cu O4 1.944(3) .
Cu O3 1.947(3) .
Cu O1 1.958(3) .
Cu O2 1.969(3) .
Cu N3R 2.317(4) .
Cu O1R 2.483(3) 2_545
O1 C2 1.253(5) .
C1 F3A 1.09(2) .
C1 F2 1.16(2) .
C1 F1A 1.25(2) .
C1 F2A 1.44(2) .
C1 F1 1.45(3) .
C1 F3 1.47(2) .
C1 C2 1.534(7) .
C2 C3 1.373(6) .
C3 C4 1.375(6) .
C4 O2 1.239(5) .
C4 C5 1.523(7) .
C5 F5 1.10(3) .
C5 F4A 1.238(17) .
C5 F6A 1.28(2) .
C5 F6 1.316(18) .
C5 F4 1.36(2) .
C5 F5A 1.49(2) .
O3 C7 1.233(5) .
C6 F7A 1.193(17) .
C6 F8A 1.25(2) .
C6 F8 1.29(2) .
C6 F9 1.294(19) .
C6 F7 1.355(17) .
C6 F9A 1.367(17) .
C6 C7 1.554(8) .
C7 C8 1.370(7) .
C8 C9 1.391(7) .
C9 O4 1.241(5) .
C9 C10 1.523(8) .
C10 F12 1.168(17) .
C10 F11A 1.221(19) .
C10 F12A 1.32(2) .
C10 F10 1.33(2) .
C10 F11 1.35(2) .
C10 F10A 1.427(19) .
O1R N1R 1.295(4) .
O1R Cu 2.484(3) 2
N1R C8R 1.334(5) .
N1R C1R 1.499(5) .
C1R C3R 1.511(6) .
C1R C2R 1.530(7) .
C1R C4R 1.557(7) .
C4R N2R 1.499(6) .
C4R C5R 1.513(7) .
C4R C6R 1.536(7) .
N2R O2R 1.281(5) .
N2R C8R 1.351(5) .
C8R C7R 1.417(6) .
C9R N3R 1.323(5) .
C9R C7R 1.401(6) .
C7R C11R 1.376(5) .
N3R N4R 1.362(4) .
N4R C11R 1.333(5) .
N4R C10R 1.463(5) .
